data_8102923
loop_
_publ_author_name
'von Schnering, H. G.'
'Schwarz, M.'
'Chang, J.-H.'
'Peters, K.'
'Peters, E.-M.'
'Nesper, R.'

_publ_section_title
;
Refinement of the crystal structures of the tetrahedro-tetrasilicides 
K~4~Si~4~, Rb~4~Si~4~ and Cs~4~Si~4~
;
_journal_issue 4
_journal_name_full 'Zeitschrift f\"ur Kristallographie - New Crystal Structures'
_journal_page_first 525
_journal_page_last 527
_journal_volume 220
_journal_year 2005
_chemical_formula_sum 'Cs4 Si4'
_chemical_formula_weight 643.96
_chemical_name_systematic
; 
 tetracaesium tetrahedro-tetragermanide
;
_space_group_IT_number 218
_symmetry_cell_setting cubic
_symmetry_space_group_name_Hall 'P -4n 2 3'
_symmetry_space_group_name_H-M 'P -4 3 n'
_atom_sites_solution_hydrogens geom
_atom_sites_solution_primary direct
_atom_sites_solution_secondary difmap
_audit_creation_method SHELXL-97
_cell_angle_alpha 90.00
_cell_angle_beta 90.00
_cell_angle_gamma 90.00
_cell_formula_units_Z 8
_cell_length_a 13.510(1)
_cell_length_b 13.510(1)
_cell_length_c 13.510(1)
_cell_measurement_temperature 293(2)
_cell_volume 2465.8(3)
_computing_molecular_graphics 'Atoms 6.0 [11]'
_computing_structure_refinement 'SHELXL-97 [10] (Sheldrick, 1997)'
_computing_structure_solution 'SHELXS-97 [10] (Sheldrick, 1990)'
_diffrn_ambient_temperature 293(2)
_diffrn_measured_fraction_theta_full 0.921
_diffrn_measured_fraction_theta_max 0.921
_diffrn_measurement_device_type 'Syntex P-1'
_diffrn_measurement_method omega/2theta
_diffrn_radiation_monochromator graphite
_diffrn_radiation_source 'fine-focus sealed tube'
_diffrn_radiation_type MoK\a
_diffrn_radiation_wavelength 0.71073
_diffrn_reflns_av_R_equivalents 0.0326
_diffrn_reflns_av_sigmaI/netI 0.0188
_diffrn_reflns_limit_h_max 17
_diffrn_reflns_limit_h_min 0
_diffrn_reflns_limit_k_max 17
_diffrn_reflns_limit_k_min 0
_diffrn_reflns_limit_l_max 17
_diffrn_reflns_limit_l_min 0
_diffrn_reflns_number 2481
_diffrn_reflns_theta_full 27.49
_diffrn_reflns_theta_max 27.49
_diffrn_reflns_theta_min 2.13
_exptl_absorpt_coefficient_mu 12.056
_exptl_absorpt_correction_type empirical
_exptl_absorpt_process_details '11 hkl, psi scan'
_exptl_crystal_colour 'red transparent'
_exptl_crystal_density_diffrn 3.469
_exptl_crystal_density_method 'not measured'
_exptl_crystal_description polyhedron
_exptl_crystal_F_000 2208
_exptl_crystal_size_max 0.6
_exptl_crystal_size_mid 0.6
_exptl_crystal_size_min 0.6
_refine_diff_density_max 0.617
_refine_diff_density_min -1.066
_refine_diff_density_rms 0.220
_refine_ls_abs_structure_details 'Flack H D (1983), Acta Cryst. A39, 876-881'
_refine_ls_abs_structure_Flack -0.12(6)
_refine_ls_extinction_method none
_refine_ls_goodness_of_fit_ref 0.954
_refine_ls_hydrogen_treatment mixed
_refine_ls_matrix_type full
_refine_ls_number_parameters 25
_refine_ls_number_reflns 500
_refine_ls_number_restraints 0
_refine_ls_restrained_S_all 0.954
_refine_ls_R_factor_all 0.0230
_refine_ls_R_factor_gt 0.0222
_refine_ls_shift/su_max 0.000
_refine_ls_shift/su_mean 0.000
_refine_ls_structure_factor_coef Fsqd
_refine_ls_weighting_details 'calc w=1/[\s^2^(Fo^2^)+(0.0381P)^2^+4.3820P] where P=(Fo^2^+2Fc^2^)/3'
_refine_ls_weighting_scheme calc
_refine_ls_wR_factor_gt 0.0519
_refine_ls_wR_factor_ref 0.0527
_reflns_number_gt 493
_reflns_number_total 500
_reflns_threshold_expression >2sigma(I)
_cod_data_source_file 409854.cff
_cod_data_source_block cssi
_cod_original_sg_symbol_H-M P-43n
_cod_database_code 8102923

loop_
_symmetry_equiv_pos_as_xyz
'x, y, z'
'-x, -y, z'
'-x, y, -z'
'x, -y, -z'
'z, x, y'
'z, -x, -y'
'-z, -x, y'
'-z, x, -y'
'y, z, x'
'-y, z, -x'
'y, -z, -x'
'-y, -z, x'
'y+1/2, x+1/2, z+1/2'
'-y+1/2, -x+1/2, z+1/2'
'y+1/2, -x+1/2, -z+1/2'
'-y+1/2, x+1/2, -z+1/2'
'x+1/2, z+1/2, y+1/2'
'-x+1/2, z+1/2, -y+1/2'
'-x+1/2, -z+1/2, y+1/2'
'x+1/2, -z+1/2, -y+1/2'
'z+1/2, y+1/2, x+1/2'
'z+1/2, -y+1/2, -x+1/2'
'-z+1/2, y+1/2, -x+1/2'
'-z+1/2, -y+1/2, x+1/2'

loop_
_atom_site_label
_atom_site_type_symbol
_atom_site_fract_x
_atom_site_fract_y
_atom_site_fract_z
_atom_site_U_iso_or_equiv
_atom_site_adp_type
_atom_site_occupancy
_atom_site_symmetry_multiplicity
_atom_site_Wyckoff_symbol
_atom_site_calc_flag
_atom_site_refinement_flags
_atom_site_disorder_assembly
_atom_site_disorder_group
Cs1 Cs 0.33172(4) 0.33172(4) 0.33172(4) 0.03847(19) Uani 1 8 e d S . .
Cs2 Cs 0.33610(4) 0.14229(3) 0.06493(4) 0.03930(15) Uani 1 24 i d . . .
Si1 Si 0.06338(14) 0.06338(14) 0.06338(14) 0.0327(7) Uani 1 8 e d S . .
Si2 Si 0.05912(15) 0.31239(14) 0.43174(14) 0.0298(4) Uani 1 24 i d . . .

loop_
_atom_site_aniso_label
_atom_site_aniso_U_11
_atom_site_aniso_U_22
_atom_site_aniso_U_33
_atom_site_aniso_U_23
_atom_site_aniso_U_13
_atom_site_aniso_U_12
Cs1 0.03847(19) 0.03847(19) 0.03847(19) -0.0016(2) -0.0016(2) -0.0016(2)
Cs2 0.0399(3) 0.0408(3) 0.0373(2) 0.00211(19) -0.00511(19) 0.0032(2)
Si1 0.0327(7) 0.0327(7) 0.0327(7) -0.0045(7) -0.0045(7) -0.0045(7)
Si2 0.0311(9) 0.0292(9) 0.0290(9) 0.0032(8) 0.0038(7) -0.0035(7)

loop_
_atom_type_symbol
_atom_type_description
_atom_type_scat_dispersion_real
_atom_type_scat_dispersion_imag
_atom_type_scat_source
Si Si 0.0817 0.0704 'International Tables Vol C Tables 4.2.6.8 and 6.1.1.4'
Cs Cs -0.3680 2.1192 'International Tables Vol C Tables 4.2.6.8 and 6.1.1.4'

loop_
_geom_angle_atom_site_label_1
_geom_angle_atom_site_label_2
_geom_angle_atom_site_label_3
_geom_angle
_geom_angle_site_symmetry_1
_geom_angle_site_symmetry_3
_geom_angle_publ_flag
Si1 Cs1 Si1 38.03(9) 16 15 ?
Si1 Cs1 Si1 38.03(9) 16 14 ?
Si1 Cs1 Si1 38.03(9) 15 14 ?
Si1 Cs1 Cs2 60.44(4) 16 18 ?
Si1 Cs1 Cs2 98.47(5) 15 18 ?
Si1 Cs1 Cs2 80.660(14) 14 18 ?
Si1 Cs1 Cs2 80.660(14) 16 22 ?
Si1 Cs1 Cs2 60.44(4) 15 22 ?
Si1 Cs1 Cs2 98.47(5) 14 22 ?
Cs2 Cs1 Cs2 116.733(9) 18 22 ?
Si1 Cs1 Cs2 98.47(5) 16 14 ?
Si1 Cs1 Cs2 80.660(14) 15 14 ?
Si1 Cs1 Cs2 60.44(4) 14 14 ?
Cs2 Cs1 Cs2 116.733(9) 18 14 ?
Cs2 Cs1 Cs2 116.733(9) 22 14 ?
Si1 Cs1 Si2 95.34(5) 16 9 ?
Si1 Cs1 Si2 106.39(3) 15 9 ?
Si1 Cs1 Si2 133.09(6) 14 9 ?
Cs2 Cs1 Si2 76.58(3) 18 9 ?
Cs2 Cs1 Si2 58.52(3) 22 9 ?
Cs2 Cs1 Si2 164.40(4) 14 9 ?
Si1 Cs1 Si2 133.09(6) 16 5 ?
Si1 Cs1 Si2 95.34(5) 15 5 ?
Si1 Cs1 Si2 106.39(3) 14 5 ?
Cs2 Cs1 Si2 164.40(4) 18 5 ?
Cs2 Cs1 Si2 76.58(3) 22 5 ?
Cs2 Cs1 Si2 58.52(3) 14 5 ?
Si2 Cs1 Si2 106.41(4) 9 5 ?
Si1 Cs1 Si2 106.39(3) 16 . ?
Si1 Cs1 Si2 133.09(6) 15 . ?
Si1 Cs1 Si2 95.34(5) 14 . ?
Cs2 Cs1 Si2 58.52(3) 18 . ?
Cs2 Cs1 Si2 164.40(4) 22 . ?
Cs2 Cs1 Si2 76.58(3) 14 . ?
Si2 Cs1 Si2 106.41(4) 9 . ?
Si2 Cs1 Si2 106.41(4) 5 . ?
Si1 Cs1 Cs2 154.453(14) 16 9 ?
Si1 Cs1 Cs2 142.495(16) 15 9 ?
Si1 Cs1 Cs2 121.36(5) 14 9 ?
Cs2 Cs1 Cs2 108.730(13) 18 9 ?
Cs2 Cs1 Cs2 123.311(17) 22 9 ?
Cs2 Cs1 Cs2 64.346(15) 14 9 ?
Si2 Cs1 Cs2 104.73(4) 9 9 ?
Si2 Cs1 Cs2 55.68(3) 5 9 ?
Si2 Cs1 Cs2 53.06(3) . 9 ?
Si1 Cs1 Cs2 142.495(16) 16 . ?
Si1 Cs1 Cs2 121.36(5) 15 . ?
Si1 Cs1 Cs2 154.453(14) 14 . ?
Cs2 Cs1 Cs2 123.311(17) 18 . ?
Cs2 Cs1 Cs2 64.346(15) 22 . ?
Cs2 Cs1 Cs2 108.730(13) 14 . ?
Si2 Cs1 Cs2 55.68(3) 9 . ?
Si2 Cs1 Cs2 53.06(3) 5 . ?
Si2 Cs1 Cs2 104.73(4) . . ?
Cs2 Cs1 Cs2 63.042(14) 9 . ?
Si1 Cs1 Cs2 121.36(5) 16 5 ?
Si1 Cs1 Cs2 154.453(14) 15 5 ?
Si1 Cs1 Cs2 142.495(16) 14 5 ?
Cs2 Cs1 Cs2 64.346(15) 18 5 ?
Cs2 Cs1 Cs2 108.730(13) 22 5 ?
Cs2 Cs1 Cs2 123.311(17) 14 5 ?
Si2 Cs1 Cs2 53.06(3) 9 5 ?
Si2 Cs1 Cs2 104.73(4) 5 5 ?
Si2 Cs1 Cs2 55.68(3) . 5 ?
Cs2 Cs1 Cs2 63.042(14) 9 5 ?
Cs2 Cs1 Cs2 63.042(14) . 5 ?
Si2 Cs2 Si2 39.82(5) 20 18_545 ?
Si2 Cs2 Si2 38.29(5) 20 5 ?
Si2 Cs2 Si2 38.28(5) 18_545 5 ?
Si2 Cs2 Si2 91.63(5) 20 19_554 ?
Si2 Cs2 Si2 93.37(5) 18_545 19_554 ?
Si2 Cs2 Si2 126.02(5) 5 19_554 ?
Si2 Cs2 Si1 137.14(3) 20 . ?
Si2 Cs2 Si1 99.29(3) 18_545 . ?
Si2 Cs2 Si1 104.61(4) 5 . ?
Si2 Cs2 Si1 106.13(5) 19_554 . ?
Si2 Cs2 Cs1 152.71(4) 20 14_554 ?
Si2 Cs2 Cs1 132.47(3) 18_545 14_554 ?
Si2 Cs2 Cs1 161.18(4) 5 14_554 ?
Si2 Cs2 Cs1 61.19(3) 19_554 14_554 ?
Si1 Cs2 Cs1 57.44(3) . 14_554 ?
Si2 Cs2 Si2 110.87(4) 20 9 ?
Si2 Cs2 Si2 146.35(3) 18_545 9 ?
Si2 Cs2 Si2 110.12(6) 5 9 ?
Si2 Cs2 Si2 105.83(4) 19_554 9 ?
Si1 Cs2 Si2 101.45(4) . 9 ?
Cs1 Cs2 Si2 81.18(3) 14_554 9 ?
Si2 Cs2 Cs2 86.45(3) 20 4 ?
Si2 Cs2 Cs2 57.99(3) 18_545 4 ?
Si2 Cs2 Cs2 95.59(3) 5 4 ?
Si2 Cs2 Cs2 52.56(3) 19_554 4 ?
Si1 Cs2 Cs2 75.22(3) . 4 ?
Cs1 Cs2 Cs2 75.308(12) 14_554 4 ?
Si2 Cs2 Cs2 153.93(3) 9 4 ?
Si2 Cs2 Cs1 78.20(3) 20 . ?
Si2 Cs2 Cs1 95.03(3) 18_545 . ?
Si2 Cs2 Cs1 56.78(3) 5 . ?
Si2 Cs2 Cs1 152.02(4) 19_554 . ?
Si1 Cs2 Cs1 98.77(4) . . ?
Cs1 Cs2 Cs1 126.808(12) 14_554 . ?
Si2 Cs2 Cs1 55.83(3) 9 . ?
Cs2 Cs2 Cs1 149.895(18) 4 . ?
Si2 Cs2 Cs2 57.27(3) 20 22 ?
Si2 Cs2 Cs2 96.07(3) 18_545 22 ?
Si2 Cs2 Cs2 71.90(3) 5 22 ?
Si2 Cs2 Cs2 100.47(3) 19_554 22 ?
Si1 Cs2 Cs2 148.26(4) . 22 ?
Cs1 Cs2 Cs2 126.010(17) 14_554 22 ?
Si2 Cs2 Cs2 53.93(3) 9 22 ?
Cs2 Cs2 Cs2 136.013(10) 4 22 ?
Cs1 Cs2 Cs2 52.114(12) . 22 ?
Si2 Cs2 Cs2 104.55(3) 20 24_554 ?
Si2 Cs2 Cs2 136.18(4) 18_545 24_554 ?
Si2 Cs2 Cs2 135.26(4) 5 24_554 ?
Si2 Cs2 Cs2 55.98(3) 19_554 24_554 ?
Si1 Cs2 Cs2 117.806(18) . 24_554 ?
Cs1 Cs2 Cs2 63.541(17) 14_554 24_554 ?
Si2 Cs2 Cs2 50.14(3) 9 24_554 ?
Cs2 Cs2 Cs2 107.848(17) 4 24_554 ?
Cs1 Cs2 Cs2 101.055(14) . 24_554 ?
Cs2 Cs2 Cs2 64.694(12) 22 24_554 ?
Si2 Cs2 Cs2 92.67(3) 20 9 ?
Si2 Cs2 Cs2 71.20(4) 18_545 9 ?
Si2 Cs2 Cs2 54.68(3) 5 9 ?
Si2 Cs2 Cs2 148.98(3) 19_554 9 ?
Si1 Cs2 Cs2 52.94(3) . 9 ?
Cs1 Cs2 Cs2 109.360(14) 14_554 9 ?
Si2 Cs2 Cs2 101.24(3) 9 9 ?
Cs2 Cs2 Cs2 97.083(16) 4 9 ?
Cs1 Cs2 Cs2 58.479(7) . 9 ?
Cs2 Cs2 Cs2 107.646(8) 22 9 ?
Cs2 Cs2 Cs2 150.267(18) 24_554 9 ?
Si1 Si1 Si1 60.0 4 3 ?
Si1 Si1 Si1 60.0 4 2 ?
Si1 Si1 Si1 60.0 3 2 ?
Si1 Si1 Cs1 70.98(4) 4 14_554 ?
Si1 Si1 Cs1 70.98(4) 3 14_554 ?
Si1 Si1 Cs1 122.63(5) 2 14_554 ?
Si1 Si1 Cs1 70.98(4) 4 16_545 ?
Si1 Si1 Cs1 122.64(5) 3 16_545 ?
Si1 Si1 Cs1 70.98(4) 2 16_545 ?
Cs1 Si1 Cs1 119.791(8) 14_554 16_545 ?
Si1 Si1 Cs1 122.64(5) 4 15_455 ?
Si1 Si1 Cs1 70.98(4) 3 15_455 ?
Si1 Si1 Cs1 70.98(4) 2 15_455 ?
Cs1 Si1 Cs1 119.791(8) 14_554 15_455 ?
Cs1 Si1 Cs1 119.791(8) 16_545 15_455 ?
Si1 Si1 Cs2 101.56(3) 4 . ?
Si1 Si1 Cs2 133.09(2) 3 . ?
Si1 Si1 Cs2 151.14(2) 2 . ?
Cs1 Si1 Cs2 62.12(2) 14_554 . ?
Cs1 Si1 Cs2 82.28(3) 16_545 . ?
Cs1 Si1 Cs2 134.50(8) 15_455 . ?
Si1 Si1 Cs2 151.14(2) 4 5 ?
Si1 Si1 Cs2 101.56(3) 3 5 ?
Si1 Si1 Cs2 133.09(2) 2 5 ?
Cs1 Si1 Cs2 82.28(3) 14_554 5 ?
Cs1 Si1 Cs2 134.50(8) 16_545 5 ?
Cs1 Si1 Cs2 62.12(2) 15_455 5 ?
Cs2 Si1 Cs2 74.11(5) . 5 ?
Si1 Si1 Cs2 133.09(2) 4 9 ?
Si1 Si1 Cs2 151.14(2) 3 9 ?
Si1 Si1 Cs2 101.56(3) 2 9 ?
Cs1 Si1 Cs2 134.50(8) 14_554 9 ?
Cs1 Si1 Cs2 62.12(2) 16_545 9 ?
Cs1 Si1 Cs2 82.28(3) 15_455 9 ?
Cs2 Si1 Cs2 74.11(5) . 9 ?
Cs2 Si1 Cs2 74.11(5) 5 9 ?
Si2 Si2 Si2 60.76(9) 22_455 24 ?
Si2 Si2 Si2 59.62(5) 22_455 3_556 ?
Si2 Si2 Si2 59.62(5) 24 3_556 ?
Si2 Si2 Cs2 74.78(8) 22_455 20_455 ?
Si2 Si2 Cs2 124.45(8) 24 20_455 ?
Si2 Si2 Cs2 70.14(8) 3_556 20_455 ?
Si2 Si2 Cs2 124.36(8) 22_455 19 ?
Si2 Si2 Cs2 74.74(7) 24 19 ?
Si2 Si2 Cs2 70.04(8) 3_556 19 ?
Cs2 Si2 Cs2 109.87(6) 20_455 19 ?
Si2 Si2 Cs2 66.98(9) 22_455 9 ?
Si2 Si2 Cs2 66.93(9) 24 9 ?
Si2 Si2 Cs2 117.12(3) 3_556 9 ?
Cs2 Si2 Cs2 124.58(6) 20_455 9 ?
Cs2 Si2 Cs2 124.51(6) 19 9 ?
Si2 Si2 Cs2 154.20(11) 22_455 18 ?
Si2 Si2 Cs2 142.24(10) 24 18 ?
Si2 Si2 Cs2 116.09(3) 3_556 18 ?
Cs2 Si2 Cs2 79.96(4) 20_455 18 ?
Cs2 Si2 Cs2 69.45(4) 19 18 ?
Cs2 Si2 Cs2 126.37(5) 9 18 ?
Si2 Si2 Cs2 97.02(9) 22_455 5 ?
Si2 Si2 Cs2 140.08(11) 24 5 ?
Si2 Si2 Cs2 140.02(13) 3_556 5 ?
Cs2 Si2 Cs2 72.59(4) 20_455 5 ?
Cs2 Si2 Cs2 138.18(5) 19 5 ?
Cs2 Si2 Cs2 73.97(4) 9 5 ?
Cs2 Si2 Cs2 70.09(3) 18 5 ?
Si2 Si2 Cs1 137.08(11) 22_455 . ?
Si2 Si2 Cs1 104.11(10) 24 . ?
Si2 Si2 Cs1 150.82(13) 3_556 . ?
Cs2 Si2 Cs1 131.40(5) 20_455 . ?
Cs2 Si2 Cs1 82.65(4) 19 . ?
Cs2 Si2 Cs1 70.17(4) 9 . ?
Cs2 Si2 Cs1 60.29(3) 18 . ?
Cs2 Si2 Cs1 68.49(3) 5 . ?

loop_
_geom_bond_atom_site_label_1
_geom_bond_atom_site_label_2
_geom_bond_distance
_geom_bond_site_symmetry_2
_geom_bond_publ_flag
Cs1 Si1 3.7164(8) 16 ?
Cs1 Si1 3.7164(8) 15 ?
Cs1 Si1 3.7164(8) 14 ?
Cs1 Cs2 3.8974(5) 18 ?
Cs1 Cs2 3.8974(5) 22 ?
Cs1 Cs2 3.8974(5) 14 ?
Cs1 Si2 3.9316(19) 9 ?
Cs1 Si2 3.9316(19) 5 ?
Cs1 Si2 3.9316(19) . ?
Cs1 Cs2 4.4210(9) 9 ?
Cs1 Cs2 4.4210(9) . ?
Cs1 Cs2 4.4210(9) 5 ?
Cs2 Si2 3.581(2) 20 ?
Cs2 Si2 3.584(2) 18_545 ?
Cs2 Si2 3.756(2) 5 ?
Cs2 Si2 3.8268(18) 19_554 ?
Cs2 Si1 3.836(2) . ?
Cs2 Cs1 3.8974(6) 14_554 ?
Cs2 Si2 3.924(2) 9 ?
Cs2 Cs2 4.2260(10) 4 ?
Cs2 Cs2 4.4515(9) 22 ?
Cs2 Cs2 4.4515(9) 24_554 ?
Cs2 Cs2 4.6227(10) 9 ?
Si1 Si1 2.422(5) 4 ?
Si1 Si1 2.422(5) 3 ?
Si1 Si1 2.422(5) 2 ?
Si1 Cs1 3.7164(8) 14_554 ?
Si1 Cs1 3.7164(8) 16_545 ?
Si1 Cs1 3.7164(8) 15_455 ?
Si1 Cs2 3.836(2) 5 ?
Si1 Cs2 3.836(2) 9 ?
Si2 Si2 2.412(3) 22_455 ?
Si2 Si2 2.412(3) 24 ?
Si2 Si2 2.440(4) 3_556 ?
Si2 Cs2 3.581(2) 20_455 ?
Si2 Cs2 3.584(2) 19 ?
Si2 Cs2 3.756(2) 9 ?
Si2 Cs2 3.8268(18) 18 ?
Si2 Cs2 3.924(2) 5 ?
